data_7705251
loop_
_publ_author_name
'Shen, Guodong'
'Wang, Zeyou'
'Huang, Xianqiang'
'Gong, Shuwen'
'Zhang, Jiangong'
'Tang, Zhenfei'
'Sun, Manman'
'Lv, Xin'

_publ_section_title
;
 Bonded- and discreted-Lindqvist hexatungstate-based copper hybrids as
 heterogeneous catalysts for the one-pot synthesis of 2-phenylquinoxalines
 <i>via</i> 2-haloanilines with vinyl azides or
 3-phenyl-2<i>H</i>-azirines.
;
_journal_issue 40
_journal_name_full 'Dalton transactions (Cambridge, England : 2003)'
_journal_page_first 13993
_journal_page_last 13998
_journal_paper_doi 10.1039/d0dt02625e
_journal_volume 49
_journal_year 2020
_chemical_formula_sum 'C48 H46 Cu4 N8 O29 W6'
_chemical_formula_weight 2556.19
_space_group_crystal_system triclinic
_space_group_IT_number 2
_space_group_name_Hall '-P 1'
_space_group_name_H-M_alt 'P -1'
_atom_sites_solution_hydrogens mixed
_audit_creation_method SHELXL-2018/3
_audit_update_record
;
2020-06-09 deposited with the CCDC.	2020-08-19 downloaded from the CCDC.
;
_cell_angle_alpha 108.267(3)
_cell_angle_beta 101.159(2)
_cell_angle_gamma 106.443(3)
_cell_formula_units_Z 1
_cell_length_a 10.6500(9)
_cell_length_b 12.1479(11)
_cell_length_c 13.1931(12)
_cell_measurement_reflns_used 1024
_cell_measurement_temperature 298(2)
_cell_measurement_theta_max 28.193
_cell_measurement_theta_min 3.3095
_cell_volume 1478.0(2)
_computing_structure_refinement 'SHELXL-2018/3 (Sheldrick, 2018)'
_diffrn_ambient_temperature 298(2)
_diffrn_measured_fraction_theta_full 0.985
_diffrn_measured_fraction_theta_max 0.985
_diffrn_measurement_device_type 'CCD area detector'
_diffrn_measurement_method 'phi and omega scans'
_diffrn_radiation_type MoK\a
_diffrn_radiation_wavelength 0.71073
_diffrn_reflns_av_R_equivalents 0.0205
_diffrn_reflns_av_unetI/netI 0.0440
_diffrn_reflns_Laue_measured_fraction_full 0.985
_diffrn_reflns_Laue_measured_fraction_max 0.985
_diffrn_reflns_limit_h_max 12
_diffrn_reflns_limit_h_min -11
_diffrn_reflns_limit_k_max 14
_diffrn_reflns_limit_k_min -10
_diffrn_reflns_limit_l_max 13
_diffrn_reflns_limit_l_min -15
_diffrn_reflns_number 7550
_diffrn_reflns_point_group_measured_fraction_full 0.985
_diffrn_reflns_point_group_measured_fraction_max 0.985
_diffrn_reflns_theta_full 25.015
_diffrn_reflns_theta_max 25.015
_diffrn_reflns_theta_min 2.258
_exptl_absorpt_coefficient_mu 13.126
_exptl_absorpt_correction_T_max 0.2138
_exptl_absorpt_correction_T_min 0.1603
_exptl_absorpt_correction_type multi-scan
_exptl_absorpt_process_details sadabs
_exptl_crystal_colour green
_exptl_crystal_density_diffrn 2.872
_exptl_crystal_description block
_exptl_crystal_F_000 1182
_exptl_crystal_size_max 0.220
_exptl_crystal_size_mid 0.190
_exptl_crystal_size_min 0.170
_refine_diff_density_max 4.175
_refine_diff_density_min -4.097
_refine_diff_density_rms 0.433
_refine_ls_extinction_method none
_refine_ls_goodness_of_fit_ref 1.081
_refine_ls_hydrogen_treatment constr
_refine_ls_matrix_type full
_refine_ls_number_parameters 430
_refine_ls_number_reflns 5156
_refine_ls_number_restraints 444
_refine_ls_restrained_S_all 1.053
_refine_ls_R_factor_all 0.0697
_refine_ls_R_factor_gt 0.0585
_refine_ls_shift/su_max 0.000
_refine_ls_shift/su_mean 0.000
_refine_ls_structure_factor_coef Fsqd
_refine_ls_weighting_details 'w=1/[\s^2^(Fo^2^)+(0.1118P)^2^+61.0228P] where P=(Fo^2^+2Fc^2^)/3'
_refine_ls_weighting_scheme calc
_refine_ls_wR_factor_gt 0.1874
_refine_ls_wR_factor_ref 0.1953
_reflns_Friedel_coverage 0.000
_reflns_number_gt 4232
_reflns_number_total 5156
_reflns_threshold_expression 'I > 2\s(I)'
_cod_data_source_file d0dt02625e2.cif
_cod_data_source_block 161026c
_cod_depositor_comments 'Adding full bibliography for 7705251--7705253.cif.'
_cod_database_code 7705251
_shelx_shelxl_version_number 2018/3
_shelx_space_group_comment
;
The symmetry employed for this shelxl refinement is uniquely defined
by the following loop, which should always be used as a source of
symmetry information in preference to the above space-group names.
They are only intended as comments.
;
_shelx_estimated_absorpt_t_min 0.160
_shelx_estimated_absorpt_t_max 0.214

loop_
_space_group_symop_operation_xyz
'x, y, z'
'-x, -y, -z'

loop_
_atom_site_label
_atom_site_type_symbol
_atom_site_fract_x
_atom_site_fract_y
_atom_site_fract_z
_atom_site_U_iso_or_equiv
_atom_site_adp_type
_atom_site_occupancy
_atom_site_site_symmetry_order
_atom_site_calc_flag
_atom_site_refinement_flags_posn
_atom_site_refinement_flags_adp
_atom_site_refinement_flags_occupancy
_atom_site_disorder_assembly
_atom_site_disorder_group
W1 W 0.35147(8) 0.45153(8) 0.32830(7) 0.0299(3) Uani 1 1 d . U . . .
W2 W 0.36228(7) 0.58847(6) 0.58569(6) 0.0179(2) Uani 1 1 d . U . . .
W3 W 0.62263(8) 0.68911(7) 0.49864(7) 0.0272(2) Uani 1 1 d . U . . .
Cu1 Cu 0.17348(18) 0.09212(17) 0.19855(16) 0.0114(4) Uani 1 1 d . U . . .
Cu2 Cu 0.13457(18) 0.22210(17) 0.05099(15) 0.0101(4) Uani 1 1 d . U . . .
N1 N 0.3091(13) 0.0157(12) 0.2451(11) 0.013(3) Uani 1 1 d . . . . .
N2 N 0.0652(13) -0.0032(12) 0.2754(11) 0.012(3) Uani 1 1 d . . . . .
N3 N 0.2355(13) 0.2918(12) -0.0446(10) 0.011(3) Uani 1 1 d . . . . .
N4 N -0.0116(13) 0.2728(12) -0.0225(10) 0.011(3) Uani 1 1 d . . . . .
O1 O 0.2391(11) 0.4095(11) 0.1999(9) 0.0170(18) Uani 1 1 d . U . . .
O2 O 0.7183(13) 0.7029(12) 0.6424(10) 0.0248(10) Uani 1 1 d . U . . .
O3 O 0.2608(11) 0.5231(10) 0.4280(9) 0.0135(16) Uani 1 1 d . U . . .
O4 O 0.2605(11) 0.6513(11) 0.6500(9) 0.016(2) Uani 1 1 d . U . . .
O5 O 0.5103(11) 0.6154(10) 0.7119(9) 0.0128(16) Uani 1 1 d . U . . .
O6 O 0.500000 0.500000 0.500000 0.0139(19) Uani 1 2 d S U P . .
O7 O 0.2900(11) 0.4155(10) 0.5709(9) 0.0141(16) Uani 1 1 d . U . . .
O8 O 0.4716(13) 0.6105(12) 0.3565(11) 0.0273(9) Uani 1 1 d . U . . .
O9 O 0.4809(11) 0.7225(10) 0.5650(9) 0.0129(16) Uani 1 1 d . U . . .
O10 O 0.7040(11) 0.8271(11) 0.4941(10) 0.018(2) Uani 1 1 d . U . . .
O11 O 0.2683(11) 0.1560(11) 0.1053(9) 0.0153(18) Uani 1 1 d . U . . .
H11B H 0.346890 0.212814 0.143411 0.018 Uiso 1 1 d R U . . .
O12 O 0.0300(11) 0.1417(11) 0.1306(9) 0.0155(19) Uani 1 1 d . U . . .
O13 O 0.4060(14) 0.7922(14) 0.9071(12) 0.036(3) Uani 1 1 d . U . . .
H13C H 0.372165 0.746496 0.837324 0.044 Uiso 1 1 d R U . . .
H13D H 0.374855 0.850636 0.920014 0.044 Uiso 1 1 d R U . . .
O14 O 0.280(2) -0.0232(16) 0.9173(14) 0.063(5) Uani 1 1 d . . . . .
H14C H 0.294402 0.038241 0.977123 0.076 Uiso 1 1 d R U . . .
H14D H 0.194302 -0.066979 0.892473 0.076 Uiso 1 1 d R U . . .
O15 O 0.9787(15) 0.2953(16) 0.3205(16) 0.055(5) Uani 1 1 d . . . . .
H15C H 1.062837 0.314793 0.355458 0.066 Uiso 1 1 d R U . . .
H15D H 0.962107 0.244213 0.253988 0.066 Uiso 1 1 d R U . . .
C1 C 0.4299(17) 0.0279(16) 0.2269(15) 0.020(4) Uani 1 1 d . . . . .
H1 H 0.458275 0.072566 0.184346 0.024 Uiso 1 1 calc R U . . .
C2 C 0.5154(17) -0.0265(18) 0.2717(16) 0.024(4) Uani 1 1 d . . . . .
H2 H 0.598946 -0.017547 0.257072 0.029 Uiso 1 1 calc R U . . .
C3 C 0.4799(18) -0.0909(18) 0.3350(16) 0.028(4) Uani 1 1 d . U . . .
H3 H 0.538987 -0.123907 0.365634 0.033 Uiso 1 1 calc R U . . .
C4 C 0.3477(17) -0.1076(16) 0.3542(14) 0.018(3) Uani 1 1 d . . . . .
C5 C 0.2694(15) -0.0502(14) 0.3066(12) 0.011(3) Uani 1 1 d . . . . .
C6 C 0.1346(15) -0.0627(14) 0.3206(13) 0.011(3) Uani 1 1 d . . . . .
C7 C 0.0835(16) -0.1335(14) 0.3816(13) 0.013(3) Uani 1 1 d . U . . .
C8 C 0.1709(19) -0.1865(17) 0.4314(15) 0.024(4) Uani 1 1 d . . . . .
H8 H 0.141266 -0.228776 0.475315 0.028 Uiso 1 1 calc R U . . .
C9 C 0.2972(19) -0.1760(17) 0.4154(15) 0.024(4) Uani 1 1 d . . . . .
H9 H 0.349420 -0.214638 0.445479 0.029 Uiso 1 1 calc R U . . .
C10 C -0.0492(17) -0.1427(16) 0.3916(13) 0.020(4) Uani 1 1 d . . . . .
H10 H -0.088603 -0.189218 0.429214 0.023 Uiso 1 1 calc R U . . .
C11 C -0.1189(17) -0.0816(16) 0.3447(14) 0.019(3) Uani 1 1 d . . . . .
H11 H -0.204985 -0.085810 0.352104 0.022 Uiso 1 1 calc R U . . .
C12 C -0.0606(17) -0.0127(16) 0.2855(14) 0.019(3) Uani 1 1 d . . . . .
H12 H -0.109649 0.026635 0.253123 0.022 Uiso 1 1 calc R U . . .
C13 C 0.3592(17) 0.2986(18) -0.0564(14) 0.021(4) Uani 1 1 d . . . . .
H13 H 0.409747 0.263457 -0.019809 0.026 Uiso 1 1 calc R U . . .
C14 C 0.4148(17) 0.3576(17) -0.1227(15) 0.021(4) Uani 1 1 d . U . . .
H14 H 0.500126 0.358741 -0.130077 0.025 Uiso 1 1 calc R U . . .
C15 C 0.3467(17) 0.4132(17) -0.1762(14) 0.020(4) Uani 1 1 d . . . . .
H15 H 0.385117 0.453953 -0.218215 0.024 Uiso 1 1 calc R U . . .
C16 C 0.2138(15) 0.4064(14) -0.1653(12) 0.010(3) Uani 1 1 d . . . . .
C17 C 0.1638(15) 0.3439(14) -0.1002(12) 0.010(3) Uani 1 1 d . . . . .
C18 C 0.0280(14) 0.3327(14) -0.0886(11) 0.008(3) Uani 1 1 d . . . . .
C19 C -0.0506(16) 0.3869(14) -0.1418(13) 0.012(3) Uani 1 1 d . . . . .
C20 C 0.0023(17) 0.4493(15) -0.2088(13) 0.016(3) Uani 1 1 d . . . . .
H20 H -0.050058 0.483613 -0.244813 0.019 Uiso 1 1 calc R U . . .
C21 C 0.1289(16) 0.4587(15) -0.2202(13) 0.017(3) Uani 1 1 d . U . . .
H21 H 0.161607 0.499612 -0.264126 0.020 Uiso 1 1 calc R U . . .
C22 C -0.1815(16) 0.3723(16) -0.1259(14) 0.019(4) Uani 1 1 d . U . . .
H22 H -0.239866 0.402764 -0.161052 0.023 Uiso 1 1 calc R U . . .
C23 C -0.2216(16) 0.3117(17) -0.0569(14) 0.018(3) Uani 1 1 d . . . . .
H23 H -0.306163 0.303254 -0.044382 0.022 Uiso 1 1 calc R U . . .
C24 C -0.1339(15) 0.2636(15) -0.0063(13) 0.013(3) Uani 1 1 d . . . . .
H24 H -0.161665 0.224081 0.040008 0.015 Uiso 1 1 calc R U . . .

loop_
_atom_site_aniso_label
_atom_site_aniso_U_11
_atom_site_aniso_U_22
_atom_site_aniso_U_33
_atom_site_aniso_U_23
_atom_site_aniso_U_13
_atom_site_aniso_U_12
W1 0.0303(4) 0.0327(5) 0.0295(4) 0.0161(4) 0.0079(3) 0.0120(3)
W2 0.0195(4) 0.0214(4) 0.0232(4) 0.0134(3) 0.0136(3) 0.0125(3)
W3 0.0288(4) 0.0262(4) 0.0324(4) 0.0170(3) 0.0129(3) 0.0101(3)
Cu1 0.0109(9) 0.0145(9) 0.0185(9) 0.0149(8) 0.0069(7) 0.0073(7)
Cu2 0.0097(9) 0.0151(9) 0.0121(9) 0.0119(8) 0.0043(7) 0.0062(7)
N1 0.014(6) 0.012(7) 0.016(7) 0.010(6) 0.004(5) 0.004(5)
N2 0.012(6) 0.015(7) 0.019(7) 0.011(6) 0.010(5) 0.010(5)
N3 0.009(6) 0.014(7) 0.012(6) 0.004(5) 0.005(5) 0.007(5)
N4 0.017(7) 0.009(6) 0.009(6) 0.007(5) 0.004(5) 0.004(5)
O1 0.018(3) 0.019(3) 0.021(3) 0.013(3) 0.007(3) 0.010(3)
O2 0.0252(13) 0.0243(14) 0.0265(11) 0.0100(10) 0.0104(8) 0.0095(10)
O3 0.014(3) 0.019(3) 0.019(3) 0.013(2) 0.011(2) 0.013(2)
O4 0.021(5) 0.018(5) 0.023(5) 0.013(4) 0.017(4) 0.013(4)
O5 0.014(3) 0.018(3) 0.018(3) 0.012(3) 0.012(3) 0.012(3)
O6 0.017(3) 0.017(3) 0.019(3) 0.012(3) 0.013(3) 0.011(3)
O7 0.0141(18) 0.0147(18) 0.0144(18) 0.0060(11) 0.0055(11) 0.0055(11)
O8 0.0278(12) 0.0278(11) 0.0281(11) 0.0109(10) 0.0103(8) 0.0116(8)
O9 0.016(3) 0.017(3) 0.020(3) 0.013(2) 0.013(2) 0.014(2)
O10 0.019(5) 0.016(5) 0.024(5) 0.013(4) 0.011(4) 0.007(4)
O11 0.015(3) 0.020(4) 0.020(4) 0.013(3) 0.010(3) 0.010(3)
O12 0.014(4) 0.021(4) 0.021(4) 0.017(3) 0.006(3) 0.008(3)
O13 0.031(6) 0.039(6) 0.030(6) 0.009(5) 0.012(5) 0.004(5)
O14 0.118(17) 0.037(9) 0.036(9) 0.010(8) 0.019(10) 0.037(11)
O15 0.025(8) 0.057(11) 0.072(12) 0.002(9) 0.019(8) 0.021(8)
C1 0.015(8) 0.021(9) 0.033(10) 0.018(8) 0.012(7) 0.008(7)
C2 0.010(8) 0.039(11) 0.040(11) 0.031(9) 0.012(7) 0.014(8)
C3 0.022(7) 0.032(8) 0.033(8) 0.016(6) 0.001(6) 0.017(6)
C4 0.016(8) 0.023(9) 0.023(9) 0.018(8) 0.006(7) 0.011(7)
C5 0.008(7) 0.009(7) 0.007(7) -0.001(6) -0.001(6) -0.002(6)
C6 0.008(7) 0.010(7) 0.014(7) 0.003(6) 0.005(6) 0.000(6)
C7 0.018(6) 0.006(6) 0.017(6) 0.008(5) 0.004(5) 0.003(5)
C8 0.028(10) 0.026(10) 0.022(9) 0.019(8) 0.004(7) 0.010(8)
C9 0.026(9) 0.027(10) 0.024(9) 0.020(8) 0.002(7) 0.008(8)
C10 0.022(9) 0.019(9) 0.012(8) 0.002(7) 0.007(7) 0.002(7)
C11 0.016(8) 0.022(9) 0.027(9) 0.016(8) 0.010(7) 0.012(7)
C12 0.023(9) 0.019(9) 0.024(9) 0.011(7) 0.016(7) 0.013(7)
C13 0.013(8) 0.039(11) 0.023(9) 0.021(8) 0.010(7) 0.011(8)
C14 0.012(6) 0.028(7) 0.030(7) 0.016(6) 0.011(6) 0.009(6)
C15 0.018(8) 0.029(10) 0.022(9) 0.014(8) 0.016(7) 0.009(7)
C16 0.010(7) 0.015(8) 0.007(7) 0.007(6) 0.002(6) 0.003(6)
C17 0.015(8) 0.008(7) 0.004(7) 0.001(6) 0.002(6) 0.002(6)
C18 0.006(7) 0.013(8) 0.002(6) 0.002(6) 0.001(5) 0.003(6)
C19 0.015(8) 0.010(7) 0.012(7) 0.004(6) 0.006(6) 0.005(6)
C20 0.025(9) 0.017(8) 0.012(8) 0.012(7) 0.007(7) 0.008(7)
C21 0.017(3) 0.017(3) 0.016(3) 0.0069(16) 0.0050(14) 0.0059(16)
C22 0.013(6) 0.022(7) 0.024(7) 0.007(6) 0.002(5) 0.013(6)
C23 0.012(8) 0.032(10) 0.023(9) 0.022(8) 0.011(7) 0.010(7)
C24 0.008(7) 0.020(8) 0.015(8) 0.013(7) 0.005(6) 0.003(6)

loop_
_atom_type_symbol
_atom_type_description
_atom_type_scat_dispersion_real
_atom_type_scat_dispersion_imag
_atom_type_scat_source
C C 0.0033 0.0016 'International Tables Vol C Tables 4.2.6.8 and 6.1.1.4'
H H 0.0000 0.0000 'International Tables Vol C Tables 4.2.6.8 and 6.1.1.4'
N N 0.0061 0.0033 'International Tables Vol C Tables 4.2.6.8 and 6.1.1.4'
O O 0.0106 0.0060 'International Tables Vol C Tables 4.2.6.8 and 6.1.1.4'
Cu Cu 0.3201 1.2651 'International Tables Vol C Tables 4.2.6.8 and 6.1.1.4'
W W -0.8490 6.8722 'International Tables Vol C Tables 4.2.6.8 and 6.1.1.4'

loop_
_geom_angle_atom_site_label_1
_geom_angle_atom_site_label_2
_geom_angle_atom_site_label_3
_geom_angle
_geom_angle_site_symmetry_1
_geom_angle_site_symmetry_3
_geom_angle_publ_flag
O1 W1 O8 103.1(5) . . ?
O1 W1 O3 102.4(5) . . ?
O8 W1 O3 90.1(5) . . ?
O1 W1 O5 101.6(5) . 2_666 ?
O8 W1 O5 89.3(5) . 2_666 ?
O3 W1 O5 155.4(4) . 2_666 ?
O1 W1 O2 100.8(5) . 2_666 ?
O8 W1 O2 155.9(5) . 2_666 ?
O3 W1 O2 87.1(5) . 2_666 ?
O5 W1 O2 83.6(5) 2_666 2_666 ?
O1 W1 O6 177.8(4) . . ?
O8 W1 O6 79.0(4) . . ?
O3 W1 O6 78.2(3) . . ?
O5 W1 O6 77.6(3) 2_666 . ?
O2 W1 O6 77.0(4) 2_666 . ?
O1 W1 W3 136.5(4) . . ?
O8 W1 W3 33.4(4) . . ?
O3 W1 W3 84.1(3) . . ?
O5 W1 W3 82.0(3) 2_666 . ?
O2 W1 W3 122.5(4) 2_666 . ?
O6 W1 W3 45.59(2) . . ?
O4 W2 O9 103.7(5) . . ?
O4 W2 O5 102.0(5) . . ?
O9 W2 O5 88.7(5) . . ?
O4 W2 O3 103.4(5) . . ?
O9 W2 O3 87.9(5) . . ?
O5 W2 O3 154.5(4) . . ?
O4 W2 O7 102.6(5) . . ?
O9 W2 O7 153.7(4) . . ?
O5 W2 O7 86.8(4) . . ?
O3 W2 O7 85.1(5) . . ?
O4 W2 O6 178.8(4) . . ?
O9 W2 O6 77.3(3) . . ?
O5 W2 O6 77.4(3) . . ?
O3 W2 O6 77.2(3) . . ?
O7 W2 O6 76.4(3) . . ?
O10 W3 O7 104.1(5) . 2_666 ?
O10 W3 O2 104.0(6) . . ?
O7 W3 O2 90.6(5) 2_666 . ?
O10 W3 O9 101.9(5) . . ?
O7 W3 O9 153.8(5) 2_666 . ?
O2 W3 O9 86.3(5) . . ?
O10 W3 O8 100.8(5) . . ?
O7 W3 O8 87.8(5) 2_666 . ?
O2 W3 O8 154.7(6) . . ?
O9 W3 O8 84.0(5) . . ?
O10 W3 O6 176.9(4) . . ?
O7 W3 O6 77.7(3) 2_666 . ?
O2 W3 O6 78.4(4) . . ?
O9 W3 O6 76.2(3) . . ?
O8 W3 O6 76.6(4) . . ?
O10 W3 W1 132.4(4) . . ?
O7 W3 W1 81.2(3) 2_666 . ?
O2 W3 W1 123.4(4) . . ?
O9 W3 W1 78.8(3) . . ?
O8 W3 W1 31.5(4) . . ?
O6 W3 W1 45.10(2) . . ?
O11 Cu1 O12 83.2(4) . . ?
O11 Cu1 N1 95.1(5) . . ?
O12 Cu1 N1 170.6(5) . . ?
O11 Cu1 N2 170.4(5) . . ?
O12 Cu1 N2 98.2(5) . . ?
N1 Cu1 N2 82.0(5) . . ?
O12 Cu2 O11 83.3(4) . . ?
O12 Cu2 N4 97.5(5) . . ?
O11 Cu2 N4 173.2(5) . . ?
O12 Cu2 N3 174.9(5) . . ?
O11 Cu2 N3 96.6(5) . . ?
N4 Cu2 N3 81.9(5) . . ?
O12 Cu2 O1 94.2(4) . . ?
O11 Cu2 O1 92.7(4) . . ?
N4 Cu2 O1 93.9(4) . . ?
N3 Cu2 O1 90.9(5) . . ?
C1 N1 C5 118.9(14) . . ?
C1 N1 Cu1 128.3(11) . . ?
C5 N1 Cu1 112.8(10) . . ?
C12 N2 C6 119.3(13) . . ?
C12 N2 Cu1 128.7(11) . . ?
C6 N2 Cu1 112.0(9) . . ?
C13 N3 C17 117.4(13) . . ?
C13 N3 Cu2 130.5(11) . . ?
C17 N3 Cu2 112.0(9) . . ?
C24 N4 C18 118.0(13) . . ?
C24 N4 Cu2 128.3(10) . . ?
C18 N4 Cu2 113.5(10) . . ?
W1 O1 Cu2 131.1(6) . . ?
W3 O2 W1 113.7(6) . 2_666 ?
W1 O3 W2 114.8(5) . . ?
W2 O5 W1 114.5(5) . 2_666 ?
W1 O6 W1 180.0 2_666 . ?
W1 O6 W3 90.69(3) 2_666 . ?
W1 O6 W3 89.31(3) . . ?
W1 O6 W3 89.31(3) 2_666 2_666 ?
W1 O6 W3 90.69(3) . 2_666 ?
W3 O6 W3 180.0 . 2_666 ?
W1 O6 W2 90.41(3) 2_666 . ?
W1 O6 W2 89.59(3) . . ?
W3 O6 W2 90.10(3) . . ?
W3 O6 W2 89.90(3) 2_666 . ?
W1 O6 W2 89.59(3) 2_666 2_666 ?
W1 O6 W2 90.41(3) . 2_666 ?
W3 O6 W2 89.90(3) . 2_666 ?
W3 O6 W2 90.10(3) 2_666 2_666 ?
W2 O6 W2 179.999(18) . 2_666 ?
W3 O7 W2 116.1(5) 2_666 . ?
W1 O8 W3 115.0(7) . . ?
W2 O9 W3 116.3(5) . . ?
Cu1 O11 Cu2 96.6(5) . . ?
Cu1 O11 H11B 112.3 . . ?
Cu2 O11 H11B 112.2 . . ?
Cu2 O12 Cu1 96.3(5) . . ?
H13C O13 H13D 108.1 . . ?
H14C O14 H14D 107.9 . . ?
H15C O15 H15D 107.6 . . ?
N1 C1 C2 120.5(15) . . ?
N1 C1 H1 119.7 . . ?
C2 C1 H1 119.7 . . ?
C3 C2 C1 122.1(15) . . ?
C3 C2 H2 118.9 . . ?
C1 C2 H2 118.9 . . ?
C2 C3 C4 118.4(15) . . ?
C2 C3 H3 120.8 . . ?
C4 C3 H3 120.8 . . ?
C9 C4 C5 120.6(15) . . ?
C9 C4 C3 123.8(15) . . ?
C5 C4 C3 115.6(14) . . ?
N1 C5 C4 124.4(14) . . ?
N1 C5 C6 116.0(14) . . ?
C4 C5 C6 119.5(14) . . ?
N2 C6 C7 123.4(13) . . ?
N2 C6 C5 117.0(13) . . ?
C7 C6 C5 119.5(14) . . ?
C10 C7 C6 116.7(14) . . ?
C10 C7 C8 125.2(15) . . ?
C6 C7 C8 118.1(14) . . ?
C9 C8 C7 121.6(15) . . ?
C9 C8 H8 119.2 . . ?
C7 C8 H8 119.2 . . ?
C8 C9 C4 120.5(16) . . ?
C8 C9 H9 119.7 . . ?
C4 C9 H9 119.7 . . ?
C11 C10 C7 119.2(15) . . ?
C11 C10 H10 120.4 . . ?
C7 C10 H10 120.4 . . ?
C10 C11 C12 120.7(15) . . ?
C10 C11 H11 119.7 . . ?
C12 C11 H11 119.7 . . ?
N2 C12 C11 120.7(15) . . ?
N2 C12 H12 119.6 . . ?
C11 C12 H12 119.6 . . ?
N3 C13 C14 121.8(15) . . ?
N3 C13 H13 119.1 . . ?
C14 C13 H13 119.1 . . ?
C15 C14 C13 121.7(15) . . ?
C15 C14 H14 119.1 . . ?
C13 C14 H14 119.1 . . ?
C14 C15 C16 117.5(15) . . ?
C14 C15 H15 121.3 . . ?
C16 C15 H15 121.3 . . ?
C17 C16 C15 117.6(14) . . ?
C17 C16 C21 119.2(14) . . ?
C15 C16 C21 123.2(14) . . ?
N3 C17 C16 123.9(14) . . ?
N3 C17 C18 116.6(13) . . ?
C16 C17 C18 119.5(13) . . ?
N4 C18 C19 124.5(13) . . ?
N4 C18 C17 115.8(13) . . ?
C19 C18 C17 119.7(13) . . ?
C18 C19 C22 116.1(14) . . ?
C18 C19 C20 119.7(14) . . ?
C22 C19 C20 124.1(15) . . ?
C21 C20 C19 120.5(15) . . ?
C21 C20 H20 119.8 . . ?
C19 C20 H20 119.8 . . ?
C20 C21 C16 121.5(15) . . ?
C20 C21 H21 119.3 . . ?
C16 C21 H21 119.3 . . ?
C23 C22 C19 119.2(15) . . ?
C23 C22 H22 120.4 . . ?
C19 C22 H22 120.4 . . ?
C22 C23 C24 119.8(14) . . ?
C22 C23 H23 120.1 . . ?
C24 C23 H23 120.1 . . ?
N4 C24 C23 122.2(14) . . ?
N4 C24 H24 118.9 . . ?
C23 C24 H24 118.9 . . ?

loop_
_geom_bond_atom_site_label_1
_geom_bond_atom_site_label_2
_geom_bond_distance
_geom_bond_site_symmetry_2
_geom_bond_publ_flag
W1 O1 1.700(11) . ?
W1 O8 1.863(13) . ?
W1 O3 1.915(10) . ?
W1 O5 1.955(10) 2_666 ?
W1 O2 2.000(13) 2_666 ?
W1 O6 2.2870(8) . ?
W1 W3 3.2285(12) . ?
W2 O4 1.701(10) . ?
W2 O9 1.890(11) . ?
W2 O5 1.928(11) . ?
W2 O3 1.932(11) . ?
W2 O7 1.953(11) . ?
W2 O6 2.3145(7) . ?
W3 O10 1.680(11) . ?
W3 O7 1.895(11) 2_666 ?
W3 O2 1.903(13) . ?
W3 O9 1.961(10) . ?
W3 O8 1.964(13) . ?
W3 O6 2.3065(8) . ?
Cu1 O11 1.942(11) . ?
Cu1 O12 1.958(10) . ?
Cu1 N1 2.025(13) . ?
Cu1 N2 2.033(13) . ?
Cu2 O12 1.943(11) . ?
Cu2 O11 1.949(11) . ?
Cu2 N4 2.019(13) . ?
Cu2 N3 2.035(13) . ?
Cu2 O1 2.280(12) . ?
N1 C1 1.33(2) . ?
N1 C5 1.35(2) . ?
N2 C12 1.35(2) . ?
N2 C6 1.35(2) . ?
N3 C13 1.34(2) . ?
N3 C17 1.368(19) . ?
N4 C24 1.34(2) . ?
N4 C18 1.356(19) . ?
O11 H11B 0.8499 . ?
O13 H13C 0.8501 . ?
O13 H13D 0.8500 . ?
O14 H14C 0.8500 . ?
O14 H14D 0.8500 . ?
O15 H15C 0.8500 . ?
O15 H15D 0.8500 . ?
C1 C2 1.41(2) . ?
C1 H1 0.9300 . ?
C2 C3 1.35(3) . ?
C2 H2 0.9300 . ?
C3 C4 1.45(2) . ?
C3 H3 0.9300 . ?
C4 C9 1.40(2) . ?
C4 C5 1.41(2) . ?
C5 C6 1.45(2) . ?
C6 C7 1.42(2) . ?
C7 C10 1.42(2) . ?
C7 C8 1.44(2) . ?
C8 C9 1.38(3) . ?
C8 H8 0.9300 . ?
C9 H9 0.9300 . ?
C10 C11 1.38(2) . ?
C10 H10 0.9300 . ?
C11 C12 1.41(2) . ?
C11 H11 0.9300 . ?
C12 H12 0.9300 . ?
C13 C14 1.41(2) . ?
C13 H13 0.9300 . ?
C14 C15 1.36(2) . ?
C14 H14 0.9300 . ?
C15 C16 1.43(2) . ?
C15 H15 0.9300 . ?
C16 C17 1.40(2) . ?
C16 C21 1.45(2) . ?
C17 C18 1.46(2) . ?
C18 C19 1.41(2) . ?
C19 C22 1.42(2) . ?
C19 C20 1.43(2) . ?
C20 C21 1.36(2) . ?
C20 H20 0.9300 . ?
C21 H21 0.9300 . ?
C22 C23 1.39(2) . ?
C22 H22 0.9300 . ?
C23 C24 1.40(2) . ?
C23 H23 0.9300 . ?
C24 H24 0.9300 . ?
